data_4331475
loop_
_publ_author_name
'Kim, Do-hyeon'
'Koo, Ja-eung'
'Hong, Chang Seop'
'Oh, Sangjun'
'Do, Youngkyu'

_publ_section_title
;
 Novel Examples of High-Dimensional Mixed-Valence Copper Cyanide Complexes
;
_journal_issue 12
_journal_name_full 'Inorganic Chemistry'
_journal_page_first 4383
_journal_page_last 4390
_journal_paper_doi 10.1021/ic048267c
_journal_volume 44
_journal_year 2005
_chemical_formula_structural '[Cu(CN)2{Cu(CN)2Cu(cyclam)}]n(H2O)n'
_chemical_formula_sum 'C14 H22 Cu3 N8 O'
_chemical_formula_weight 509.02
_chemical_name_common CuCN1d
_space_group_IT_number 2
_symmetry_cell_setting triclinic
_symmetry_Int_Tables_number 2
_symmetry_space_group_name_Hall '-P 1'
_symmetry_space_group_name_H-M 'P -1'
_atom_sites_solution_hydrogens geom
_atom_sites_solution_primary direct
_atom_sites_solution_secondary difmap
_audit_creation_method SHELXL-97
_cell_angle_alpha 84.863(3)
_cell_angle_beta 75.744(3)
_cell_angle_gamma 89.818(3)
_cell_formula_units_Z 2
_cell_length_a 8.2305(12)
_cell_length_b 9.8861(15)
_cell_length_c 13.219(2)
_cell_measurement_temperature 293(2)
_cell_volume 1038.1(3)
_computing_structure_refinement 'SHELXL-97 (Sheldrick, 1997)'
_computing_structure_solution 'SHELXS-97 (Sheldrick, 1990)'
_diffrn_ambient_temperature 293(2)
_diffrn_measured_fraction_theta_full 0.929
_diffrn_measured_fraction_theta_max 0.929
_diffrn_radiation_monochromator graphite
_diffrn_radiation_probe x-ray
_diffrn_radiation_type MoK\a
_diffrn_radiation_wavelength 0.71073
_diffrn_reflns_av_R_equivalents 0.0761
_diffrn_reflns_av_sigmaI/netI 0.1371
_diffrn_reflns_limit_h_max 10
_diffrn_reflns_limit_h_min -10
_diffrn_reflns_limit_k_max 13
_diffrn_reflns_limit_k_min -12
_diffrn_reflns_limit_l_max 17
_diffrn_reflns_limit_l_min -17
_diffrn_reflns_number 11840
_diffrn_reflns_theta_full 28.04
_diffrn_reflns_theta_max 28.04
_diffrn_reflns_theta_min 1.60
_diffrn_source 'fine-focus sealed tube'
_exptl_absorpt_coefficient_mu 3.064
_exptl_absorpt_correction_type empirical
_exptl_crystal_colour green
_exptl_crystal_density_diffrn 1.628
_exptl_crystal_density_method 'not measured'
_exptl_crystal_F_000 514
_refine_diff_density_max 0.883
_refine_diff_density_min -0.660
_refine_diff_density_rms 0.150
_refine_ls_extinction_coef 0.0094(17)
_refine_ls_extinction_expression Fc^*^=kFc[1+0.001xFc^2^\l^3^/sin(2\q)]^-1/4^
_refine_ls_extinction_method SHELXL
_refine_ls_goodness_of_fit_ref 0.935
_refine_ls_hydrogen_treatment mixed
_refine_ls_matrix_type full
_refine_ls_number_parameters 244
_refine_ls_number_reflns 4664
_refine_ls_number_restraints 0
_refine_ls_restrained_S_all 0.935
_refine_ls_R_factor_all 0.1559
_refine_ls_R_factor_gt 0.0615
_refine_ls_shift/su_max 4.783
_refine_ls_shift/su_mean 0.071
_refine_ls_structure_factor_coef Fsqd
_refine_ls_weighting_details 'calc w=1/[\s^2^(Fo^2^)+(0.0912P)^2^+0.0000P] where P=(Fo^2^+2Fc^2^)/3'
_refine_ls_weighting_scheme calc
_refine_ls_wR_factor_gt 0.1449
_refine_ls_wR_factor_ref 0.1826
_reflns_number_gt 2184
_reflns_number_total 4664
_reflns_threshold_expression >2sigma(I)
_cod_data_source_file ic048267csup2.cif
_cod_data_source_block CuCN02
_cod_database_code 4331475

loop_
_symmetry_equiv_pos_as_xyz
'x, y, z'
'-x, -y, -z'

loop_
_atom_site_label
_atom_site_type_symbol
_atom_site_fract_x
_atom_site_fract_y
_atom_site_fract_z
_atom_site_U_iso_or_equiv
_atom_site_adp_type
_atom_site_occupancy
_atom_site_symmetry_multiplicity
_atom_site_calc_flag
_atom_site_refinement_flags
Cu1 Cu 0.33275(11) 0.31450(9) 0.74717(7) 0.0357(3) Uani 1 1 d .
N11 N 0.4774(8) 0.1518(7) 0.7147(6) 0.0469(18) Uani 1 1 d .
C12 C 0.5177(13) 0.1477(10) 0.6013(8) 0.066(3) Uani 1 1 d .
H12A H 0.5550 0.0579 0.5831 0.079 Uiso 1 1 calc R
H12B H 0.6072 0.2127 0.5681 0.079 Uiso 1 1 calc R
C13 C 0.3654(14) 0.1814(10) 0.5642(8) 0.069(3) Uani 1 1 d .
H13A H 0.2786 0.1126 0.5930 0.083 Uiso 1 1 calc R
H13B H 0.3909 0.1849 0.4883 0.083 Uiso 1 1 calc R
N14 N 0.3061(8) 0.3175(7) 0.5997(5) 0.0452(17) Uani 1 1 d .
C15 C 0.1360(12) 0.3440(11) 0.5879(8) 0.069(3) Uani 1 1 d .
H15A H 0.0587 0.2758 0.6311 0.082 Uiso 1 1 calc R
H15B H 0.1332 0.3383 0.5154 0.082 Uiso 1 1 calc R
C16 C 0.0827(12) 0.4841(11) 0.6201(9) 0.078(3) Uani 1 1 d .
H16A H 0.1701 0.5494 0.5840 0.094 Uiso 1 1 calc R
H16B H -0.0177 0.5078 0.5970 0.094 Uiso 1 1 calc R
C17 C 0.0479(11) 0.4972(11) 0.7366(8) 0.076(3) Uani 1 1 d .
H17A H -0.0019 0.5846 0.7513 0.091 Uiso 1 1 calc R
H17B H -0.0325 0.4271 0.7737 0.091 Uiso 1 1 calc R
N18 N 0.2004(8) 0.4851(7) 0.7759(5) 0.0469(18) Uani 1 1 d .
C19 C 0.1618(11) 0.4926(9) 0.8882(7) 0.057(3) Uani 1 1 d .
H19A H 0.0684 0.4318 0.9226 0.069 Uiso 1 1 calc R
H19B H 0.1309 0.5843 0.9047 0.069 Uiso 1 1 calc R
C20 C 0.3142(13) 0.4524(10) 0.9260(7) 0.067(3) Uani 1 1 d .
H20A H 0.4035 0.5192 0.8973 0.080 Uiso 1 1 calc R
H20B H 0.2882 0.4496 1.0018 0.080 Uiso 1 1 calc R
N21 N 0.3693(8) 0.3188(7) 0.8931(5) 0.0458(17) Uani 1 1 d .
C22 C 0.5372(12) 0.2830(11) 0.9071(8) 0.067(3) Uani 1 1 d .
H22A H 0.5372 0.2847 0.9803 0.080 Uiso 1 1 calc R
H22B H 0.6187 0.3504 0.8667 0.080 Uiso 1 1 calc R
C23 C 0.5876(12) 0.1459(11) 0.8731(9) 0.068(3) Uani 1 1 d .
H23A H 0.6847 0.1183 0.8985 0.082 Uiso 1 1 calc R
H23B H 0.4971 0.0815 0.9056 0.082 Uiso 1 1 calc R
C24 C 0.6286(11) 0.1386(10) 0.7574(8) 0.064(3) Uani 1 1 d .
H24A H 0.7086 0.2105 0.7236 0.077 Uiso 1 1 calc R
H24B H 0.6808 0.0524 0.7410 0.077 Uiso 1 1 calc R
N1 N 0.0879(10) 0.1722(8) 0.8180(6) 0.061(2) Uani 1 1 d .
C1 C 0.0368(10) 0.1254(8) 0.9004(8) 0.044(2) Uani 1 1 d .
Cu2 Cu 0.03744(12) -0.10379(10) 0.94456(8) 0.0438(3) Uani 1 1 d .
C2 C 0.2582(10) -0.1497(8) 0.8666(7) 0.041(2) Uani 1 1 d .
N2 N -0.6143(9) -0.1842(8) 0.8202(6) 0.059(2) Uani 1 1 d .
N3 N -0.1388(9) -0.1723(8) 0.8827(6) 0.058(2) Uani 1 1 d .
C3 C -0.2345(9) -0.2111(8) 0.8391(6) 0.0376(19) Uani 1 1 d .
Cu3 Cu -0.39483(12) -0.27690(10) 0.77129(8) 0.0430(3) Uani 1 1 d .
N4 N -0.4064(10) -0.5032(9) 0.6323(8) 0.078(3) Uani 1 1 d .
C4 C -0.3934(9) -0.4172(9) 0.6819(7) 0.044(2) Uani 1 1 d .
O O 0.116(3) 0.869(2) 0.6288(12) 0.326(16) Uani 1 1 d .
H1A H 0.057(7) 0.869(6) 0.583(5) 0.000(14) Uiso 1 1 d .
H1B H 0.220(7) 0.844(6) 0.628(6) 0.000(15) Uiso 1 1 d .

loop_
_atom_site_aniso_label
_atom_site_aniso_U_11
_atom_site_aniso_U_22
_atom_site_aniso_U_33
_atom_site_aniso_U_23
_atom_site_aniso_U_13
_atom_site_aniso_U_12
Cu1 0.0259(5) 0.0412(6) 0.0391(6) -0.0064(4) -0.0052(4) 0.0043(4)
N11 0.039(4) 0.044(4) 0.055(5) -0.009(4) -0.006(3) 0.012(3)
C12 0.070(7) 0.062(7) 0.064(7) -0.020(5) -0.008(6) 0.021(5)
C13 0.099(9) 0.065(7) 0.049(6) -0.018(5) -0.022(6) -0.002(6)
N14 0.035(4) 0.051(4) 0.050(4) -0.003(4) -0.012(3) 0.003(3)
C15 0.054(6) 0.090(8) 0.061(7) 0.016(6) -0.021(5) -0.006(6)
C16 0.036(5) 0.095(9) 0.091(9) 0.033(7) -0.006(5) 0.013(5)
C17 0.037(5) 0.099(9) 0.073(7) 0.011(6) 0.014(5) 0.025(5)
N18 0.033(4) 0.049(4) 0.048(4) -0.001(3) 0.009(3) 0.004(3)
C19 0.050(6) 0.044(5) 0.061(6) -0.012(5) 0.021(5) -0.002(4)
C20 0.082(8) 0.073(7) 0.038(6) -0.018(5) 0.006(5) -0.037(6)
N21 0.042(4) 0.047(4) 0.046(4) -0.007(3) -0.005(3) -0.009(3)
C22 0.057(6) 0.095(8) 0.057(6) 0.007(6) -0.036(5) -0.021(6)
C23 0.051(6) 0.078(8) 0.085(8) 0.004(6) -0.038(6) 0.009(5)
C24 0.036(5) 0.064(6) 0.084(8) -0.001(6) -0.005(5) 0.015(5)
N1 0.050(5) 0.073(6) 0.054(5) 0.020(4) -0.011(4) -0.009(4)
C1 0.023(4) 0.044(5) 0.066(6) 0.001(5) -0.015(4) 0.000(4)
Cu2 0.0316(6) 0.0507(7) 0.0465(7) -0.0071(5) -0.0040(5) -0.0003(5)
C2 0.024(4) 0.049(5) 0.053(5) -0.007(4) -0.013(4) 0.007(4)
N2 0.038(4) 0.067(5) 0.073(5) -0.018(4) -0.015(4) 0.004(4)
N3 0.034(4) 0.064(5) 0.070(5) -0.011(4) -0.003(4) 0.002(4)
C3 0.026(4) 0.039(5) 0.047(5) -0.014(4) -0.003(4) -0.002(3)
Cu3 0.0292(5) 0.0508(7) 0.0479(7) -0.0077(5) -0.0064(5) -0.0003(4)
N4 0.055(5) 0.084(7) 0.097(7) -0.045(6) -0.006(5) -0.011(5)
C4 0.019(4) 0.064(6) 0.042(5) -0.005(4) 0.006(4) -0.009(4)
O 0.44(3) 0.36(3) 0.103(12) -0.035(14) 0.077(18) -0.26(3)

loop_
_atom_type_symbol
_atom_type_description
_atom_type_scat_dispersion_real
_atom_type_scat_dispersion_imag
_atom_type_scat_source
C C 0.0033 0.0016 'International Tables Vol C Tables 4.2.6.8 and 6.1.1.4'
H H 0.0000 0.0000 'International Tables Vol C Tables 4.2.6.8 and 6.1.1.4'
N N 0.0061 0.0033 'International Tables Vol C Tables 4.2.6.8 and 6.1.1.4'
O O 0.0106 0.0060 'International Tables Vol C Tables 4.2.6.8 and 6.1.1.4'
Cu Cu 0.3201 1.2651 'International Tables Vol C Tables 4.2.6.8 and 6.1.1.4'

loop_
_geom_angle_atom_site_label_1
_geom_angle_atom_site_label_2
_geom_angle_atom_site_label_3
_geom_angle
_geom_angle_site_symmetry_1
_geom_angle_site_symmetry_3
N14 Cu1 N11 86.3(3) . .
N14 Cu1 N18 93.4(3) . .
N11 Cu1 N18 176.4(3) . .
N14 Cu1 N21 177.0(3) . .
N11 Cu1 N21 94.0(3) . .
N18 Cu1 N21 86.1(3) . .
N14 Cu1 N1 93.1(3) . .
N11 Cu1 N1 91.5(3) . .
N18 Cu1 N1 92.1(3) . .
N21 Cu1 N1 89.9(3) . .
C12 N11 C24 112.4(7) . .
C12 N11 Cu1 106.7(5) . .
C24 N11 Cu1 117.9(6) . .
N11 C12 C13 108.6(8) . .
C12 C13 N14 108.1(7) . .
C15 N14 C13 111.4(7) . .
C15 N14 Cu1 115.1(6) . .
C13 N14 Cu1 105.2(5) . .
N14 C15 C16 110.1(8) . .
C17 C16 C15 114.7(8) . .
N18 C17 C16 112.6(7) . .
C19 N18 C17 111.2(7) . .
C19 N18 Cu1 106.5(5) . .
C17 N18 Cu1 116.2(6) . .
N18 C19 C20 108.3(7) . .
N21 C20 C19 110.0(7) . .
C20 N21 C22 113.8(7) . .
C20 N21 Cu1 105.7(5) . .
C22 N21 Cu1 117.2(6) . .
N21 C22 C23 111.9(7) . .
C24 C23 C22 114.4(8) . .
N11 C24 C23 112.3(7) . .
C1 N1 Cu1 129.3(7) . .
N1 C1 Cu2 161.2(8) . 2_557
N1 C1 Cu2 122.4(8) . .
Cu2 C1 Cu2 75.0(3) 2_557 .
C2 Cu2 C1 123.6(3) . 2_557
C2 Cu2 N3 111.3(3) . .
C1 Cu2 N3 110.3(3) 2_557 .
C2 Cu2 C1 101.3(3) . .
C1 Cu2 C1 105.0(3) 2_557 .
N3 Cu2 C1 102.5(3) . .
C2 Cu2 Cu2 126.3(3) . 2_557
C1 Cu2 Cu2 57.8(2) 2_557 2_557
N3 Cu2 Cu2 116.9(2) . 2_557
C1 Cu2 Cu2 47.1(2) . 2_557
N2 C2 Cu2 176.1(8) 1_655 .
C2 N2 Cu3 165.6(8) 1_455 .
C3 N3 Cu2 175.1(7) . .
N3 C3 Cu3 178.5(8) . .
C4 Cu3 C3 133.8(3) . .
C4 Cu3 N2 116.4(3) . .
C3 Cu3 N2 109.5(3) . .
N4 C4 Cu3 174.2(7) . .

loop_
_geom_bond_atom_site_label_1
_geom_bond_atom_site_label_2
_geom_bond_distance
_geom_bond_site_symmetry_2
Cu1 N14 2.012(7) .
Cu1 N11 2.013(6) .
Cu1 N18 2.019(6) .
Cu1 N21 2.028(7) .
Cu1 N1 2.402(8) .
N11 C12 1.458(11) .
N11 C24 1.488(11) .
C12 C13 1.481(13) .
C13 N14 1.505(11) .
N14 C15 1.466(10) .
C15 C16 1.518(14) .
C16 C17 1.512(14) .
C17 N18 1.472(11) .
N18 C19 1.449(11) .
C19 C20 1.499(13) .
C20 N21 1.464(11) .
N21 C22 1.476(10) .
C22 C23 1.492(13) .
C23 C24 1.492(13) .
N1 C1 1.124(10) .
C1 Cu2 1.981(10) 2_557
C1 Cu2 2.289(8) .
Cu2 C2 1.930(8) .
Cu2 C1 1.981(10) 2_557
Cu2 N3 1.981(8) .
Cu2 Cu2 2.612(2) 2_557
C2 N2 1.145(10) 1_655
N2 C2 1.145(10) 1_455
N2 Cu3 2.011(7) .
N3 C3 1.167(10) .
C3 Cu3 1.913(8) .
Cu3 C4 1.900(10) .
N4 C4 1.140(10) .
